data_7219952
loop_
_publ_author_name
'Sun, Xiaopeng'
'Yang, Donghui'
'Wang, Gaigai'
'Liang, Zhijie'
'Ma, Pengtao'
'Wang, Jingping'
'Niu, Jingyang'

_publ_section_title
;
 Controlled Assembly of Carboxylate Hybrid Based on
 [(O3PCH2PO3)Mo6O22]12&#x2212; Polyanion
;
_journal_name_full 'RSC Adv.'
_journal_paper_doi 10.1039/C5RA01955A
_journal_year 2015
_chemical_formula_sum 'C30 H56 Mo6 N10 Na O39.5 P2'
_chemical_formula_weight 1849.42
_chemical_name_systematic
;
 ?
;
_space_group_IT_number 2
_symmetry_cell_setting triclinic
_symmetry_space_group_name_Hall '-P 1'
_symmetry_space_group_name_H-M 'P -1'
_atom_sites_solution_hydrogens geom
_atom_sites_solution_primary direct
_atom_sites_solution_secondary difmap
_audit_creation_method SHELXL-97
_audit_update_record
;
2015-01-26 deposited with the CCDC.
2015-03-19 downloaded from the CCDC.
;
_cell_angle_alpha 90.526(3)
_cell_angle_beta 103.738(3)
_cell_angle_gamma 111.016(3)
_cell_formula_units_Z 2
_cell_length_a 12.725(3)
_cell_length_b 13.292(3)
_cell_length_c 20.645(4)
_cell_measurement_reflns_used 6111
_cell_measurement_temperature 293(2)
_cell_measurement_theta_max 28.22
_cell_measurement_theta_min 2.31
_cell_volume 3149.2(12)
_computing_cell_refinement 'Bruker SMART'
_computing_data_collection 'Bruker SMART'
_computing_data_reduction 'Bruker SAINT'
_computing_molecular_graphics 'Bruker SHELXTL'
_computing_publication_material 'Bruker SHELXTL'
_computing_structure_refinement 'SHELXL-97 (Sheldrick, 1997)'
_computing_structure_solution 'SHELXS-97 (Sheldrick, 1990)'
_diffrn_ambient_temperature 293(2)
_diffrn_measured_fraction_theta_full 0.989
_diffrn_measured_fraction_theta_max 0.989
_diffrn_measurement_device_type 'CCD area detector'
_diffrn_measurement_method 'phi and omega scans'
_diffrn_radiation_monochromator graphite
_diffrn_radiation_source 'fine-focus sealed tube'
_diffrn_radiation_type MoK\a
_diffrn_radiation_wavelength 0.71073
_diffrn_reflns_av_R_equivalents 0.0264
_diffrn_reflns_av_sigmaI/netI 0.0510
_diffrn_reflns_limit_h_max 15
_diffrn_reflns_limit_h_min -13
_diffrn_reflns_limit_k_max 15
_diffrn_reflns_limit_k_min -15
_diffrn_reflns_limit_l_max 24
_diffrn_reflns_limit_l_min -24
_diffrn_reflns_number 15964
_diffrn_reflns_theta_full 25.00
_diffrn_reflns_theta_max 25.00
_diffrn_reflns_theta_min 1.80
_exptl_absorpt_coefficient_mu 1.321
_exptl_absorpt_correction_T_max 0.8683
_exptl_absorpt_correction_T_min 0.5580
_exptl_absorpt_correction_type multi-scan
_exptl_absorpt_process_details SADABS
_exptl_crystal_colour colorless
_exptl_crystal_density_diffrn 1.950
_exptl_crystal_density_method 'not measured'
_exptl_crystal_description block
_exptl_crystal_F_000 1830
_exptl_crystal_size_max 0.50
_exptl_crystal_size_mid 0.35
_exptl_crystal_size_min 0.11
_refine_diff_density_max 2.145
_refine_diff_density_min -0.692
_refine_diff_density_rms 0.144
_refine_ls_extinction_method none
_refine_ls_goodness_of_fit_ref 1.007
_refine_ls_hydrogen_treatment constr
_refine_ls_matrix_type full
_refine_ls_number_parameters 804
_refine_ls_number_reflns 10961
_refine_ls_number_restraints 5
_refine_ls_restrained_S_all 1.009
_refine_ls_R_factor_all 0.0645
_refine_ls_R_factor_gt 0.0485
_refine_ls_shift/su_max 0.001
_refine_ls_shift/su_mean 0.000
_refine_ls_structure_factor_coef Fsqd
_refine_ls_weighting_details 'calc w=1/[\s^2^(Fo^2^)+(0.0958P)^2^+0.0000P] where P=(Fo^2^+2Fc^2^)/3'
_refine_ls_weighting_scheme calc
_refine_ls_wR_factor_gt 0.1353
_refine_ls_wR_factor_ref 0.1445
_reflns_number_gt 8603
_reflns_number_total 10961
_reflns_threshold_expression >2sigma(I)
_cod_data_source_file c5ra01955a2.cif
_cod_data_source_block 1
_cod_depositor_comments
;
The following automatic conversions were performed:

'_symmetry_cell_setting' value 'Triclinic' changed to 'triclinic'
according to
/usr/data/users/saulius/crontab/automatic-downloads/rss-feeds/RSC/lib/dictionaries/cif_core.dic
dictionary named 'cif_core.dic' version 2.4.2 from 2011-04-26.

'_exptl_absorpt_correction_type' value 'Multi-scan' changed to
'multi-scan' according to
/usr/data/users/saulius/crontab/automatic-downloads/rss-feeds/RSC/lib/dictionaries/cif_core.dic
dictionary named 'cif_core.dic' version 2.4.2 from 2011-04-26.

Automatic conversion script
Id: cif_fix_values 3105 2015-03-04 15:46:00Z robertas 
;
_cod_original_sg_symbol_H-M P-1
_cod_original_formula_sum 'C30 H56 Mo6 N10 Na O39.50 P2'
_cod_database_code 7219952

loop_
_symmetry_equiv_pos_as_xyz
'x, y, z'
'-x, -y, -z'

loop_
_atom_site_label
_atom_site_type_symbol
_atom_site_fract_x
_atom_site_fract_y
_atom_site_fract_z
_atom_site_U_iso_or_equiv
_atom_site_adp_type
_atom_site_occupancy
_atom_site_symmetry_multiplicity
_atom_site_calc_flag
_atom_site_refinement_flags
Mo1 Mo 0.32157(4) 0.55141(4) 0.36448(2) 0.02747(14) Uani 1 1 d .
Mo2 Mo 0.32731(4) 0.43032(4) 0.22206(3) 0.02960(14) Uani 1 1 d .
Mo3 Mo 0.34462(5) 0.57150(4) 0.07405(3) 0.03263(15) Uani 1 1 d .
Mo4 Mo 0.32000(5) 0.81687(4) 0.07529(3) 0.03740(16) Uani 1 1 d .
Mo5 Mo 0.27382(5) 0.92572(4) 0.22313(3) 0.03228(15) Uani 1 1 d .
Mo6 Mo 0.30614(4) 0.81331(4) 0.36605(2) 0.02734(14) Uani 1 1 d .
P1 P 0.36364(12) 0.70419(12) 0.22668(7) 0.0248(3) Uani 1 1 d .
P2 P 0.56376(14) 0.78923(14) 0.16136(8) 0.0378(4) Uani 1 1 d .
O1 O 0.3464(4) 0.5143(4) 0.4427(2) 0.0461(11) Uani 1 1 d .
O2 O 0.3158(3) 0.4247(3) 0.31449(19) 0.0322(9) Uani 1 1 d .
O3 O 0.5097(3) 0.5916(3) 0.3720(2) 0.0339(9) Uani 1 1 d .
O4 O 0.3746(3) 0.7055(3) 0.38333(18) 0.0283(8) Uani 1 1 d .
O5 O 0.1752(3) 0.5233(3) 0.3423(2) 0.0391(10) Uani 1 1 d .
O6 O 0.3336(3) 0.5973(3) 0.25817(18) 0.0271(8) Uani 1 1 d .
O7 O 0.3500(4) 0.3124(4) 0.2150(2) 0.0463(11) Uani 1 1 d .
O8 O 0.5144(3) 0.5123(3) 0.2776(2) 0.0345(9) Uani 1 1 d .
O9 O 0.3838(3) 0.5027(3) 0.1531(2) 0.0345(9) Uani 1 1 d .
O10 O 0.1830(4) 0.3949(4) 0.1856(2) 0.0431(11) Uani 1 1 d .
O11 O 0.3880(4) 0.5133(4) 0.0180(2) 0.0480(12) Uani 1 1 d .
O12 O 0.3442(4) 0.6985(3) 0.0329(2) 0.0417(11) Uani 1 1 d .
O13 O 0.1969(4) 0.5014(4) 0.0557(2) 0.0432(11) Uani 1 1 d .
O14 O 0.3100(3) 0.6839(3) 0.15143(18) 0.0280(8) Uani 1 1 d .
O15 O 0.3548(5) 0.9093(4) 0.0201(2) 0.0615(15) Uani 1 1 d .
O16 O 0.1719(5) 0.7609(4) 0.0526(2) 0.0560(13) Uani 1 1 d .
O17 O 0.3346(4) 0.9062(3) 0.1515(2) 0.0384(10) Uani 1 1 d .
O18 O 0.5044(4) 0.8591(3) 0.1237(2) 0.0426(11) Uani 1 1 d .
O19 O 0.1339(4) 0.8397(4) 0.1916(2) 0.0508(12) Uani 1 1 d .
O20 O 0.2698(4) 1.0517(4) 0.2128(2) 0.0515(12) Uani 1 1 d .
O21 O 0.2769(3) 0.9256(3) 0.31668(19) 0.0320(9) Uani 1 1 d .
O22 O 0.3212(3) 0.7800(3) 0.25922(18) 0.0286(8) Uani 1 1 d .
O23 O 0.3336(4) 0.8686(4) 0.4449(2) 0.0425(11) Uani 1 1 d .
O24 O 0.4678(3) 1.0036(3) 0.2738(2) 0.0354(10) Uani 1 1 d .
O25 O 0.4892(3) 0.9218(3) 0.36769(19) 0.0308(9) Uani 1 1 d .
O26 O 0.1644(3) 0.7256(4) 0.3479(2) 0.0380(10) Uani 1 1 d .
O27 O 0.5219(4) 0.6785(3) 0.1214(2) 0.0386(10) Uani 1 1 d .
O28 O 0.6932(4) 0.8427(4) 0.1789(2) 0.0543(13) Uani 1 1 d .
H28A H 0.7151 0.8539 0.1444 0.081 Uiso 1 1 calc R
O29 O 1.0407(4) 0.6803(4) 0.4403(2) 0.0546(13) Uani 1 1 d .
H29 H 1.0751 0.6840 0.4110 0.082 Uiso 1 1 calc R
O30 O 1.0130(4) 1.1948(4) 0.3939(3) 0.0596(14) Uani 1 1 d .
H30 H 1.0370 1.2059 0.3601 0.089 Uiso 1 1 calc R
C1 C 0.5184(5) 0.7657(5) 0.2380(3) 0.0306(13) Uani 1 1 d .
H1A H 0.5545 0.7196 0.2625 0.037 Uiso 1 1 calc R
H1B H 0.5470 0.8345 0.2654 0.037 Uiso 1 1 calc R
C2 C 0.5609(5) 0.5620(5) 0.3351(3) 0.0319(13) Uani 1 1 d .
C3 C 0.6892(5) 0.5931(5) 0.3622(3) 0.0299(13) Uani 1 1 d .
C4 C 0.7597(5) 0.6022(5) 0.3189(3) 0.0348(14) Uani 1 1 d .
H4A H 0.7270 0.5874 0.2728 0.042 Uiso 1 1 calc R
C5 C 0.8787(5) 0.6333(5) 0.3444(3) 0.0393(15) Uani 1 1 d .
H5A H 0.9263 0.6411 0.3154 0.047 Uiso 1 1 calc R
C6 C 0.9269(5) 0.6528(5) 0.4122(3) 0.0396(15) Uani 1 1 d .
C7 C 0.8559(5) 0.6442(6) 0.4548(3) 0.0422(16) Uani 1 1 d .
H7A H 0.8887 0.6586 0.5008 0.051 Uiso 1 1 calc R
C8 C 0.7393(5) 0.6152(5) 0.4307(3) 0.0366(14) Uani 1 1 d .
H8A H 0.6929 0.6100 0.4600 0.044 Uiso 1 1 calc R
C9 C 0.5280(5) 0.9869(5) 0.3275(3) 0.0312(13) Uani 1 1 d .
C10 C 0.6562(5) 1.0476(5) 0.3443(3) 0.0338(13) Uani 1 1 d .
C11 C 0.7206(6) 1.0694(5) 0.4107(3) 0.0413(15) Uani 1 1 d .
H11A H 0.6830 1.0488 0.4446 0.050 Uiso 1 1 calc R
C12 C 0.8398(6) 1.1212(6) 0.4265(3) 0.0440(16) Uani 1 1 d .
H12A H 0.8821 1.1389 0.4712 0.053 Uiso 1 1 calc R
C13 C 0.8965(6) 1.1469(5) 0.3763(4) 0.0453(16) Uani 1 1 d .
C14 C 0.8330(6) 1.1245(6) 0.3093(4) 0.0481(17) Uani 1 1 d .
H14A H 0.8704 1.1418 0.2750 0.058 Uiso 1 1 calc R
C15 C 0.7112(6) 1.0753(5) 0.2949(4) 0.0432(16) Uani 1 1 d .
H15A H 0.6675 1.0613 0.2505 0.052 Uiso 1 1 calc R
C16 C 0.8561(7) 0.8877(6) 0.3457(4) 0.057(2) Uani 1 1 d .
H16A H 0.7857 0.8770 0.3559 0.068 Uiso 1 1 calc R
C17 C 0.9855(9) 0.9013(8) 0.2908(6) 0.082(3) Uani 1 1 d .
H17A H 1.0209 0.9012 0.2563 0.098 Uiso 1 1 calc R
C18 C 1.0380(8) 0.9255(8) 0.3574(6) 0.081(3) Uani 1 1 d .
H18A H 1.1171 0.9455 0.3778 0.097 Uiso 1 1 calc R
C20 C -0.2052(9) 0.3579(8) 0.3908(7) 0.083(3) Uani 1 1 d .
H20A H -0.2551 0.3398 0.4188 0.100 Uiso 1 1 calc R
C21 C -0.0922(9) 0.4015(7) 0.4086(5) 0.074(3) Uani 1 1 d .
H21A H -0.0461 0.4193 0.4524 0.089 Uiso 1 1 calc R
C22 C 0.6093(11) 0.7254(9) -0.0214(5) 0.088(3) Uani 1 1 d .
H22A H 0.6096 0.6680 0.0039 0.105 Uiso 1 1 calc R
C23 C 0.5615(12) 0.8485(8) -0.0663(6) 0.102(4) Uani 1 1 d .
H23A H 0.5234 0.8962 -0.0781 0.122 Uiso 1 1 calc R
C24 C 0.6456(12) 0.8439(12) -0.0878(6) 0.110(5) Uani 1 1 d .
H24A H 0.6780 0.8864 -0.1189 0.132 Uiso 1 1 calc R
C25 C 0.4984(7) 0.2445(7) 0.4728(4) 0.063(2) Uani 1 1 d D
H25A H 0.5475 0.2540 0.5156 0.075 Uiso 1 1 calc R
C26 C 0.3755(10) 0.1712(10) 0.3766(5) 0.148(8) Uani 1 1 d D
H26A H 0.3263 0.1208 0.3404 0.178 Uiso 1 1 calc R
C27 C 0.3937(8) 0.2839(8) 0.3847(4) 0.060(2) Uani 1 1 d D
H27A H 0.3593 0.3235 0.3560 0.072 Uiso 1 1 calc R
C28 C 0.6166(10) 0.4355(10) 0.1489(5) 0.093(3) Uani 1 1 d D
H28B H 0.5518 0.3855 0.1594 0.112 Uiso 1 1 calc R
C19 C -0.1422(8) 0.3801(7) 0.2994(5) 0.072(2) Uani 1 1 d .
H19A H -0.1400 0.3795 0.2547 0.086 Uiso 1 1 calc R
C29 C 0.7044(17) 0.4194(17) 0.1401(7) 0.135(7) Uani 1 1 d .
H29A H 0.7132 0.3529 0.1421 0.162 Uiso 1 1 calc R
C30 C 0.7378(13) 0.5791(16) 0.1267(6) 0.142(7) Uani 1 1 d D
H30A H 0.7730 0.6501 0.1178 0.170 Uiso 1 1 calc R
O76 O 0.0811(9) 1.1274(9) 0.1822(7) 0.186(5) Uani 1 1 d .
N1 N 0.8700(5) 0.8772(5) 0.2853(4) 0.0569(16) Uani 1 1 d .
H1C H 0.8156 0.8584 0.2486 0.068 Uiso 1 1 calc R
N2 N 0.9544(7) 0.9150(6) 0.3877(4) 0.0646(18) Uani 1 1 d .
H2A H 0.9654 0.9253 0.4304 0.077 Uiso 1 1 calc R
N3 N -0.2357(6) 0.3442(6) 0.3221(6) 0.088(3) Uani 1 1 d .
H3A H -0.3059 0.3162 0.2974 0.105 Uiso 1 1 calc R
N4 N -0.0521(6) 0.4169(5) 0.3521(4) 0.0646(18) Uani 1 1 d .
H4B H 0.0197 0.4458 0.3513 0.078 Uiso 1 1 calc R
N5 N 0.5377(9) 0.7746(7) -0.0247(4) 0.089(3) Uani 1 1 d .
H5B H 0.4843 0.7614 -0.0036 0.107 Uiso 1 1 calc R
N6 N 0.6799(10) 0.7661(10) -0.0576(6) 0.121(4) Uani 1 1 d .
H6A H 0.7367 0.7482 -0.0619 0.145 Uiso 1 1 calc R
N7 N 0.4442(13) 0.1530(9) 0.4319(8) 0.153(6) Uani 1 1 d .
H7B H 0.4518 0.0922 0.4396 0.183 Uiso 1 1 calc R
N8 N 0.4693(8) 0.3162(8) 0.4415(5) 0.112(3) Uani 1 1 d D
H8B H 0.4988 0.3832 0.4576 0.134 Uiso 1 1 calc R
N9 N 0.6358(9) 0.5370(10) 0.1401(4) 0.088(3) Uani 1 1 d D
H9A H 0.5899 0.5703 0.1427 0.105 Uiso 1 1 calc R
N10 N 0.7792(13) 0.506(2) 0.1281(7) 0.167(10) Uani 1 1 d .
Na1 Na 0.0863(4) 0.5150(5) 0.1293(2) 0.0447(14) Uani 0.50 1 d P
Na2 Na 0.6480(4) 0.8162(4) 0.4200(3) 0.0436(12) Uani 0.50 1 d P
O1W O 0.8724(5) 0.9084(5) 0.5069(3) 0.0719(16) Uani 1 1 d .
O2W O 0.0518(5) 0.5929(5) 0.2175(3) 0.0774(18) Uani 1 1 d .
O3W O 0.5375(5) 1.2321(5) 0.2533(4) 0.095(2) Uani 1 1 d .
O4W O 1.0962(7) 1.2533(7) 0.2930(4) 0.135(4) Uani 1 1 d .
O5W O -0.0346(7) 0.6032(9) 0.0633(4) 0.146(4) Uani 1 1 d .
O6W O -0.0818(7) 0.3699(9) 0.0836(5) 0.151(4) Uani 1 1 d .
O7W O 0.3487(11) 0.9322(11) -0.1119(7) 0.081(4) Uiso 0.50 1 d P
O8W O 0.8867(13) 0.7450(12) -0.0626(7) 0.100(4) Uiso 0.50 1 d P
O9W O 0.8618(17) 0.9264(16) 0.1045(9) 0.133(6) Uiso 0.50 1 d P
O10W O 1.0984(17) 0.9718(15) 0.0007(9) 0.131(6) Uiso 0.50 1 d P
O11W O -0.1244(18) 0.2242(16) 0.1613(10) 0.143(7) Uiso 0.50 1 d P

loop_
_atom_site_aniso_label
_atom_site_aniso_U_11
_atom_site_aniso_U_22
_atom_site_aniso_U_33
_atom_site_aniso_U_23
_atom_site_aniso_U_13
_atom_site_aniso_U_12
Mo1 0.0262(3) 0.0276(3) 0.0268(3) 0.0043(2) 0.0097(2) 0.0059(2)
Mo2 0.0320(3) 0.0245(3) 0.0294(3) 0.0007(2) 0.0077(2) 0.0074(2)
Mo3 0.0396(3) 0.0314(3) 0.0245(3) -0.0015(2) 0.0101(2) 0.0094(2)
Mo4 0.0530(4) 0.0331(3) 0.0251(3) 0.0049(2) 0.0104(2) 0.0146(3)
Mo5 0.0369(3) 0.0313(3) 0.0291(3) 0.0027(2) 0.0061(2) 0.0148(2)
Mo6 0.0265(3) 0.0307(3) 0.0259(3) 0.0010(2) 0.0099(2) 0.0100(2)
P1 0.0264(7) 0.0244(7) 0.0221(7) 0.0007(6) 0.0079(6) 0.0067(6)
P2 0.0344(9) 0.0374(9) 0.0367(9) -0.0005(7) 0.0183(7) 0.0019(7)
O1 0.058(3) 0.047(3) 0.033(2) 0.012(2) 0.016(2) 0.015(2)
O2 0.035(2) 0.028(2) 0.032(2) 0.0054(18) 0.0114(18) 0.0082(18)
O3 0.025(2) 0.039(2) 0.036(2) -0.0051(19) 0.0063(18) 0.0113(18)
O4 0.026(2) 0.031(2) 0.027(2) 0.0014(17) 0.0065(16) 0.0099(17)
O5 0.024(2) 0.037(2) 0.050(3) -0.002(2) 0.0125(19) 0.0024(18)
O6 0.032(2) 0.026(2) 0.024(2) 0.0009(16) 0.0117(16) 0.0082(17)
O7 0.058(3) 0.036(3) 0.044(3) 0.005(2) 0.008(2) 0.019(2)
O8 0.025(2) 0.042(2) 0.031(2) -0.0042(19) 0.0023(17) 0.0096(19)
O9 0.034(2) 0.038(2) 0.031(2) 0.0009(19) 0.0090(18) 0.0119(19)
O10 0.030(2) 0.044(3) 0.043(3) 0.001(2) 0.004(2) 0.002(2)
O11 0.063(3) 0.048(3) 0.037(3) -0.005(2) 0.019(2) 0.023(2)
O12 0.062(3) 0.033(2) 0.030(2) 0.0012(19) 0.018(2) 0.013(2)
O13 0.042(3) 0.046(3) 0.032(2) -0.005(2) 0.004(2) 0.009(2)
O14 0.035(2) 0.028(2) 0.024(2) 0.0041(17) 0.0118(17) 0.0124(18)
O15 0.110(5) 0.042(3) 0.038(3) 0.012(2) 0.030(3) 0.026(3)
O16 0.057(3) 0.053(3) 0.049(3) 0.005(2) 0.004(2) 0.017(3)
O17 0.047(3) 0.034(2) 0.031(2) 0.0028(18) 0.0100(19) 0.011(2)
O18 0.051(3) 0.030(2) 0.038(2) 0.0024(19) 0.019(2) 0.000(2)
O19 0.038(3) 0.064(3) 0.046(3) 0.001(2) 0.002(2) 0.018(2)
O20 0.070(3) 0.046(3) 0.051(3) 0.007(2) 0.014(3) 0.037(3)
O21 0.032(2) 0.036(2) 0.031(2) -0.0023(18) 0.0066(17) 0.0159(19)
O22 0.033(2) 0.032(2) 0.0219(19) 0.0026(17) 0.0085(16) 0.0132(18)
O23 0.054(3) 0.047(3) 0.028(2) -0.001(2) 0.013(2) 0.020(2)
O24 0.033(2) 0.033(2) 0.032(2) -0.0004(19) 0.0057(19) 0.0044(19)
O25 0.028(2) 0.030(2) 0.032(2) 0.0030(18) 0.0082(17) 0.0072(18)
O26 0.025(2) 0.044(3) 0.043(3) 0.003(2) 0.0090(19) 0.0100(19)
O27 0.038(2) 0.037(2) 0.040(2) -0.003(2) 0.016(2) 0.009(2)
O28 0.039(3) 0.065(3) 0.051(3) 0.001(3) 0.025(2) 0.002(2)
O29 0.031(2) 0.084(4) 0.046(3) 0.006(3) 0.010(2) 0.017(2)
O30 0.029(2) 0.062(3) 0.071(4) 0.013(3) 0.006(2) 0.002(2)
C1 0.026(3) 0.033(3) 0.028(3) -0.003(3) 0.008(2) 0.005(3)
C2 0.031(3) 0.028(3) 0.035(3) 0.011(3) 0.010(3) 0.009(3)
C3 0.023(3) 0.031(3) 0.035(3) 0.001(3) 0.007(2) 0.008(2)
C4 0.034(3) 0.040(4) 0.031(3) 0.006(3) 0.009(3) 0.014(3)
C5 0.033(3) 0.051(4) 0.039(4) 0.007(3) 0.020(3) 0.014(3)
C6 0.029(3) 0.045(4) 0.040(4) 0.003(3) 0.009(3) 0.008(3)
C7 0.037(4) 0.056(4) 0.031(3) 0.001(3) 0.009(3) 0.015(3)
C8 0.031(3) 0.049(4) 0.035(3) 0.008(3) 0.013(3) 0.018(3)
C9 0.033(3) 0.027(3) 0.032(3) -0.005(3) 0.009(3) 0.009(3)
C10 0.033(3) 0.032(3) 0.030(3) 0.000(3) 0.009(3) 0.005(3)
C11 0.039(4) 0.040(4) 0.035(4) 0.001(3) 0.007(3) 0.004(3)
C12 0.040(4) 0.045(4) 0.038(4) 0.002(3) 0.007(3) 0.009(3)
C13 0.038(4) 0.036(4) 0.056(4) 0.010(3) 0.011(3) 0.007(3)
C14 0.046(4) 0.047(4) 0.046(4) 0.005(3) 0.013(3) 0.010(3)
C15 0.040(4) 0.042(4) 0.045(4) 0.009(3) 0.013(3) 0.010(3)
C16 0.052(5) 0.054(5) 0.070(5) 0.003(4) 0.023(4) 0.022(4)
C17 0.074(6) 0.074(6) 0.113(9) 0.008(6) 0.060(6) 0.022(5)
C18 0.045(5) 0.091(7) 0.093(8) -0.001(6) -0.002(5) 0.022(5)
C20 0.072(7) 0.070(6) 0.118(9) 0.020(6) 0.043(7) 0.027(5)
C21 0.088(7) 0.065(6) 0.079(6) 0.012(5) 0.026(6) 0.038(5)
C22 0.131(10) 0.072(7) 0.074(7) 0.013(5) 0.046(7) 0.041(7)
C23 0.124(10) 0.054(6) 0.113(10) 0.005(6) 0.016(8) 0.024(7)
C24 0.101(9) 0.114(10) 0.078(7) 0.021(7) 0.049(7) -0.022(8)
C25 0.067(5) 0.060(5) 0.059(5) 0.023(4) 0.003(4) 0.028(5)
C26 0.068(7) 0.28(2) 0.045(6) -0.086(10) 0.014(5) 0.000(10)
C27 0.073(6) 0.067(6) 0.033(4) 0.004(4) 0.001(4) 0.026(5)
C28 0.088(8) 0.119(10) 0.067(7) -0.013(7) 0.021(6) 0.031(7)
C19 0.063(6) 0.068(6) 0.078(6) 0.009(5) 0.013(5) 0.019(5)
C29 0.158(15) 0.21(2) 0.085(9) 0.004(11) 0.006(10) 0.148(16)
C30 0.123(14) 0.170(17) 0.047(7) 0.020(8) -0.009(8) -0.026(11)
O76 0.128(8) 0.125(8) 0.262(14) -0.020(9) -0.035(9) 0.052(7)
N1 0.045(4) 0.052(4) 0.066(4) 0.002(3) 0.010(3) 0.012(3)
N2 0.071(5) 0.064(4) 0.060(4) 0.002(4) 0.006(4) 0.034(4)
N3 0.043(4) 0.044(4) 0.167(10) 0.007(5) 0.016(5) 0.012(3)
N4 0.046(4) 0.049(4) 0.096(6) 0.005(4) 0.022(4) 0.011(3)
N5 0.124(8) 0.077(6) 0.071(5) 0.008(5) 0.056(5) 0.020(5)
N6 0.151(10) 0.128(9) 0.121(9) 0.009(7) 0.081(8) 0.065(8)
N7 0.220(15) 0.073(7) 0.252(16) 0.051(9) 0.177(13) 0.082(9)
N8 0.119(8) 0.111(8) 0.105(8) 0.014(7) 0.042(7) 0.033(7)
N9 0.093(7) 0.126(8) 0.051(5) -0.029(5) -0.017(4) 0.072(7)
N10 0.086(8) 0.36(3) 0.075(8) 0.017(12) 0.019(7) 0.105(14)
Na1 0.016(2) 0.090(4) 0.024(2) -0.027(3) -0.0025(18) 0.022(2)
Na2 0.028(2) 0.040(3) 0.059(3) -0.001(2) 0.006(2) 0.013(2)
O1W 0.061(4) 0.067(4) 0.070(4) 0.005(3) 0.000(3) 0.015(3)
O2W 0.053(3) 0.106(5) 0.053(3) -0.016(3) 0.004(3) 0.013(3)
O3W 0.048(3) 0.064(4) 0.159(7) 0.036(4) 0.006(4) 0.017(3)
O4W 0.114(6) 0.128(7) 0.113(6) -0.007(5) 0.071(5) -0.040(5)
O5W 0.088(5) 0.183(9) 0.080(5) 0.020(5) 0.001(4) -0.037(6)
O6W 0.078(5) 0.198(10) 0.139(8) -0.069(7) -0.006(5) 0.031(6)

loop_
_atom_type_symbol
_atom_type_description
_atom_type_scat_dispersion_real
_atom_type_scat_dispersion_imag
_atom_type_scat_source
C C 0.0033 0.0016 'International Tables Vol C Tables 4.2.6.8 and 6.1.1.4'
Mo Mo -1.6832 0.6857 'International Tables Vol C Tables 4.2.6.8 and 6.1.1.4'
O O 0.0106 0.0060 'International Tables Vol C Tables 4.2.6.8 and 6.1.1.4'
P P 0.1023 0.0942 'International Tables Vol C Tables 4.2.6.8 and 6.1.1.4'
N N 0.0061 0.0033 'International Tables Vol C Tables 4.2.6.8 and 6.1.1.4'
H H 0.0000 0.0000 'International Tables Vol C Tables 4.2.6.8 and 6.1.1.4'
Na Na 0.0362 0.0249 'International Tables Vol C Tables 4.2.6.8 and 6.1.1.4'

loop_
_geom_angle_atom_site_label_1
_geom_angle_atom_site_label_2
_geom_angle_atom_site_label_3
_geom_angle
O1 Mo1 O5 103.6(2)
O1 Mo1 O4 100.7(2)
O5 Mo1 O4 98.57(18)
O1 Mo1 O2 99.8(2)
O5 Mo1 O2 96.46(19)
O4 Mo1 O2 150.88(16)
O1 Mo1 O3 87.40(19)
O5 Mo1 O3 168.71(18)
O4 Mo1 O3 81.47(15)
O2 Mo1 O3 79.01(16)
O1 Mo1 O6 164.83(19)
O5 Mo1 O6 90.61(18)
O4 Mo1 O6 81.99(14)
O2 Mo1 O6 73.03(14)
O3 Mo1 O6 78.19(14)
O10 Mo2 O7 103.8(2)
O10 Mo2 O9 97.95(19)
O7 Mo2 O9 102.4(2)
O10 Mo2 O2 96.83(19)
O7 Mo2 O2 96.68(19)
O9 Mo2 O2 152.21(17)
O10 Mo2 O8 166.88(19)
O7 Mo2 O8 89.12(19)
O9 Mo2 O8 81.21(16)
O2 Mo2 O8 79.09(16)
O10 Mo2 O6 88.85(18)
O7 Mo2 O6 164.72(18)
O9 Mo2 O6 83.93(15)
O2 Mo2 O6 72.97(14)
O8 Mo2 O6 78.04(14)
O11 Mo3 O13 103.9(2)
O11 Mo3 O12 99.7(2)
O13 Mo3 O12 98.6(2)
O11 Mo3 O9 101.8(2)
O13 Mo3 O9 96.44(19)
O12 Mo3 O9 149.92(18)
O11 Mo3 O27 92.0(2)
O13 Mo3 O27 163.89(18)
O12 Mo3 O27 80.94(18)
O9 Mo3 O27 77.52(17)
O11 Mo3 O14 169.63(19)
O13 Mo3 O14 84.64(18)
O12 Mo3 O14 72.91(15)
O9 Mo3 O14 82.76(15)
O27 Mo3 O14 79.81(14)
O11 Mo3 Na1 136.75(19)
O13 Mo3 Na1 34.10(16)
O12 Mo3 Na1 97.79(17)
O9 Mo3 Na1 80.58(15)
O27 Mo3 Na1 129.82(13)
O14 Mo3 Na1 52.88(12)
O15 Mo4 O16 104.6(3)
O15 Mo4 O17 101.5(2)
O16 Mo4 O17 96.7(2)
O15 Mo4 O12 99.0(2)
O16 Mo4 O12 96.1(2)
O17 Mo4 O12 152.12(18)
O15 Mo4 O18 90.1(2)
O16 Mo4 O18 165.2(2)
O17 Mo4 O18 80.27(18)
O12 Mo4 O18 81.03(18)
O15 Mo4 O14 167.5(2)
O16 Mo4 O14 85.99(19)
O17 Mo4 O14 83.48(16)
O12 Mo4 O14 72.85(15)
O18 Mo4 O14 79.32(14)
O19 Mo5 O20 104.5(2)
O19 Mo5 O17 98.8(2)
O20 Mo5 O17 100.5(2)
O19 Mo5 O21 98.3(2)
O20 Mo5 O21 97.8(2)
O17 Mo5 O21 150.95(17)
O19 Mo5 O24 166.0(2)
O20 Mo5 O24 89.3(2)
O17 Mo5 O24 80.20(17)
O21 Mo5 O24 77.60(15)
O19 Mo5 O22 88.98(19)
O20 Mo5 O22 165.1(2)
O17 Mo5 O22 83.25(16)
O21 Mo5 O22 73.73(14)
O24 Mo5 O22 77.06(14)
O23 Mo6 O26 104.6(2)
O23 Mo6 O21 100.16(19)
O26 Mo6 O21 96.22(19)
O23 Mo6 O4 100.06(19)
O26 Mo6 O4 96.43(18)
O21 Mo6 O4 152.55(16)
O23 Mo6 O25 86.86(19)
O26 Mo6 O25 168.35(18)
O21 Mo6 O25 79.62(15)
O4 Mo6 O25 83.15(15)
O23 Mo6 O22 162.60(19)
O26 Mo6 O22 92.35(17)
O21 Mo6 O22 73.83(15)
O4 Mo6 O22 81.40(15)
O25 Mo6 O22 76.06(14)
O22 P1 O14 111.0(2)
O22 P1 O6 109.6(2)
O14 P1 O6 110.3(2)
O22 P1 C1 109.9(3)
O14 P1 C1 106.2(2)
O6 P1 C1 109.9(3)
O28 P2 O18 112.2(3)
O28 P2 O27 111.6(3)
O18 P2 O27 110.1(3)
O28 P2 C1 108.4(3)
O18 P2 C1 107.4(3)
O27 P2 C1 106.8(3)
Mo1 O2 Mo2 120.16(19)
C2 O3 Mo1 131.7(4)
C2 O3 Na2 106.7(4)
Mo1 O3 Na2 112.18(18)
Mo1 O4 Mo6 135.8(2)
P1 O6 Mo2 130.9(2)
P1 O6 Mo1 133.9(2)
Mo2 O6 Mo1 93.81(13)
C2 O8 Mo2 131.3(4)
Mo2 O9 Mo3 144.2(2)
Mo2 O10 Na1 126.5(3)
Mo3 O12 Mo4 123.6(2)
Mo3 O13 Na1 121.7(2)
P1 O14 Mo4 126.5(2)
P1 O14 Mo3 126.0(2)
Mo4 O14 Mo3 90.67(12)
P1 O14 Na1 107.2(2)
Mo4 O14 Na1 114.34(18)
Mo3 O14 Na1 85.05(14)
Mo5 O17 Mo4 147.6(3)
P2 O18 Mo4 128.6(2)
Mo6 O21 Mo5 120.3(2)
P1 O22 Mo5 132.4(2)
P1 O22 Mo6 134.9(2)
Mo5 O22 Mo6 92.09(13)
C9 O24 Mo5 131.0(4)
C9 O25 Mo6 131.0(4)
C9 O25 Na2 110.1(4)
Mo6 O25 Na2 110.12(17)
P2 O27 Mo3 128.2(2)
P2 O28 H28A 109.5
C6 O29 H29 109.5
C13 O30 H30 109.5
P1 C1 P2 114.7(3)
P1 C1 H1A 108.6
P2 C1 H1A 108.6
P1 C1 H1B 108.6
P2 C1 H1B 108.6
H1A C1 H1B 107.6
O8 C2 O3 125.8(5)
O8 C2 C3 118.2(5)
O3 C2 C3 116.0(5)
C8 C3 C4 119.4(5)
C8 C3 C2 120.5(5)
C4 C3 C2 120.1(5)
C5 C4 C3 119.7(6)
C5 C4 H4A 120.1
C3 C4 H4A 120.1
C6 C5 C4 120.4(6)
C6 C5 H5A 119.8
C4 C5 H5A 119.8
O29 C6 C5 123.6(6)
O29 C6 C7 117.1(6)
C5 C6 C7 119.4(6)
C8 C7 C6 121.1(6)
C8 C7 H7A 119.4
C6 C7 H7A 119.4
C7 C8 C3 120.1(6)
C7 C8 H8A 120.0
C3 C8 H8A 120.0
O25 C9 O24 125.6(5)
O25 C9 C10 117.1(5)
O24 C9 C10 117.3(5)
C15 C10 C11 119.7(6)
C15 C10 C9 120.3(6)
C11 C10 C9 119.9(5)
C12 C11 C10 120.4(6)
C12 C11 H11A 119.8
C10 C11 H11A 119.8
C11 C12 C13 120.0(6)
C11 C12 H12A 120.0
C13 C12 H12A 120.0
O30 C13 C12 118.1(6)
O30 C13 C14 121.7(6)
C12 C13 C14 120.2(6)
C13 C14 C15 118.3(6)
C13 C14 H14A 120.9
C15 C14 H14A 120.9
C10 C15 C14 121.3(6)
C10 C15 H15A 119.3
C14 C15 H15A 119.3
N2 C16 N1 108.6(7)
N2 C16 H16A 125.7
N1 C16 H16A 125.7
C18 C17 N1 105.4(8)
C18 C17 H17A 127.3
N1 C17 H17A 127.3
N2 C18 C17 106.4(8)
N2 C18 H18A 126.8
C17 C18 H18A 126.8
C21 C20 N3 105.8(9)
C21 C20 H20A 127.1
N3 C20 H20A 127.1
C20 C21 N4 108.8(10)
C20 C21 H21A 125.6
N4 C21 H21A 125.6
N6 C22 N5 111.0(11)
N6 C22 H22A 124.5
N5 C22 H22A 124.5
C24 C23 N5 108.5(12)
C24 C23 H23A 125.7
N5 C23 H23A 125.7
C23 C24 N6 108.2(10)
C23 C24 H24A 125.9
N6 C24 H24A 125.9
N8 C25 N7 105.9(10)
N8 C25 H25A 127.1
N7 C25 H25A 127.1
N7 C26 C27 106.0(8)
N7 C26 H26A 127.0
C27 C26 H26A 127.0
N8 C27 C26 102.2(8)
N8 C27 H27A 128.9
C26 C27 H27A 128.9
C29 C28 N9 105.7(13)
C29 C28 H28B 127.2
N9 C28 H28B 127.2
N3 C19 N4 106.8(9)
N3 C19 H19A 126.6
N4 C19 H19A 126.6
C28 C29 N10 111.2(17)
C28 C29 H29A 124.4
N10 C29 H29A 124.4
N10 C30 N9 107.6(16)
N10 C30 H30A 126.2
N9 C30 H30A 126.2
C16 N1 C17 108.3(8)
C16 N1 H1C 125.9
C17 N1 H1C 125.9
C16 N2 C18 111.2(8)
C16 N2 H2A 124.4
C18 N2 H2A 124.4
C19 N3 C20 110.3(8)
C19 N3 H3A 124.9
C20 N3 H3A 124.9
C19 N4 C21 108.4(8)
C19 N4 H4B 125.8
C21 N4 H4B 125.8
C22 N5 C23 107.2(10)
C22 N5 H5B 126.4
C23 N5 H5B 126.4
C22 N6 C24 105.0(11)
C22 N6 H6A 127.5
C24 N6 H6A 127.5
C25 N7 C26 108.9(9)
C25 N7 H7B 125.6
C26 N7 H7B 125.6
C25 N8 C27 116.8(9)
C25 N8 H8B 121.6
C27 N8 H8B 121.6
C28 N9 C30 107.7(12)
C28 N9 H9A 126.1
C30 N9 H9A 126.1
C30 N10 C29 107.7(14)
O6W Na1 O2W 105.6(3)
O6W Na1 O13 99.5(3)
O2W Na1 O13 154.9(3)
O6W Na1 O5W 78.6(4)
O2W Na1 O5W 83.0(3)
O13 Na1 O5W 100.9(3)
O6W Na1 O10 91.5(4)
O2W Na1 O10 101.9(3)
O13 Na1 O10 78.4(2)
O5W Na1 O10 169.9(3)
O6W Na1 O14 163.8(3)
O2W Na1 O14 90.2(2)
O13 Na1 O14 64.69(17)
O5W Na1 O14 100.1(3)
O10 Na1 O14 88.78(17)
O6W Na1 Mo3 122.8(3)
O2W Na1 Mo3 131.3(2)
O13 Na1 Mo3 24.19(12)
O5W Na1 Mo3 109.7(3)
O10 Na1 Mo3 73.80(14)
O14 Na1 Mo3 42.08(9)
O1W Na2 O25 127.9(2)
O1W Na2 O3 129.4(2)
O25 Na2 O3 102.43(18)

loop_
_geom_bond_atom_site_label_1
_geom_bond_atom_site_label_2
_geom_bond_distance
Mo1 O1 1.683(4)
Mo1 O5 1.706(4)
Mo1 O4 1.916(4)
Mo1 O2 1.937(4)
Mo1 O3 2.224(4)
Mo1 O6 2.309(4)
Mo2 O10 1.696(4)
Mo2 O7 1.704(4)
Mo2 O9 1.867(4)
Mo2 O2 1.948(4)
Mo2 O8 2.234(4)
Mo2 O6 2.303(4)
Mo3 O11 1.684(4)
Mo3 O13 1.716(4)
Mo3 O12 1.897(4)
Mo3 O9 1.927(4)
Mo3 O27 2.167(4)
Mo3 O14 2.396(4)
Mo3 Na1 3.563(4)
Mo4 O15 1.696(5)
Mo4 O16 1.701(5)
Mo4 O17 1.894(4)
Mo4 O12 1.946(4)
Mo4 O18 2.180(5)
Mo4 O14 2.366(4)
Mo5 O19 1.696(5)
Mo5 O20 1.707(4)
Mo5 O17 1.880(4)
Mo5 O21 1.922(4)
Mo5 O24 2.275(4)
Mo5 O22 2.307(4)
Mo6 O23 1.685(4)
Mo6 O26 1.707(4)
Mo6 O21 1.911(4)
Mo6 O4 1.923(4)
Mo6 O25 2.249(4)
Mo6 O22 2.311(4)
P1 O22 1.519(4)
P1 O14 1.519(4)
P1 O6 1.527(4)
P1 C1 1.795(6)
P2 O28 1.490(5)
P2 O18 1.508(5)
P2 O27 1.529(4)
P2 C1 1.802(6)
O3 C2 1.255(7)
O3 Na2 2.888(6)
O8 C2 1.251(7)
O10 Na1 2.486(7)
O13 Na1 2.348(6)
O14 Na1 2.851(6)
O24 C9 1.262(7)
O25 C9 1.258(7)
O25 Na2 2.871(6)
O28 H28A 0.8200
O29 C6 1.336(7)
O29 H29 0.8200
O30 C13 1.341(8)
O30 H30 0.8200
C1 H1A 0.9700
C1 H1B 0.9700
C2 C3 1.493(8)
C3 C8 1.386(8)
C3 C4 1.387(8)
C4 C5 1.382(8)
C4 H4A 0.9300
C5 C6 1.368(9)
C5 H5A 0.9300
C6 C7 1.382(9)
C7 C8 1.353(8)
C7 H7A 0.9300
C8 H8A 0.9300
C9 C10 1.488(8)
C10 C15 1.350(9)
C10 C11 1.387(9)
C11 C12 1.376(9)
C11 H11A 0.9300
C12 C13 1.378(9)
C12 H12A 0.9300
C13 C14 1.394(10)
C14 C15 1.403(9)
C14 H14A 0.9300
C15 H15A 0.9300
C16 N2 1.265(10)
C16 N1 1.314(10)
C16 H16A 0.9300
C17 C18 1.357(13)
C17 N1 1.363(10)
C17 H17A 0.9300
C18 N2 1.325(12)
C18 H18A 0.9300
C20 C21 1.298(13)
C20 N3 1.370(13)
C20 H20A 0.9300
C21 N4 1.368(11)
C21 H21A 0.9300
C22 N6 1.279(14)
C22 N5 1.288(13)
C22 H22A 0.9300
C23 C24 1.272(16)
C23 N5 1.311(13)
C23 H23A 0.9300
C24 N6 1.363(17)
C24 H24A 0.9300
C25 N8 1.271(8)
C25 N7 1.331(15)
C25 H25A 0.9300
C26 N7 1.345(17)
C26 C27 1.434(9)
C26 H26A 0.9300
C27 N8 1.282(8)
C27 H27A 0.9300
C28 C29 1.263(17)
C28 N9 1.304(8)
C28 H28B 0.9300
C19 N3 1.313(12)
C19 N4 1.317(11)
C19 H19A 0.9300
C29 N10 1.27(2)
C29 H29A 0.9300
C30 N10 1.26(2)
C30 N9 1.314(9)
C30 H30A 0.9300
N1 H1C 0.8600
N2 H2A 0.8600
N3 H3A 0.8600
N4 H4B 0.8600
N5 H5B 0.8600
N6 H6A 0.8600
N7 H7B 0.8600
N8 H8B 0.8600
N9 H9A 0.8600
Na1 O6W 2.287(10)
Na1 O2W 2.293(7)
Na1 O5W 2.434(12)
Na2 O1W 2.809(7)
